data_2231994
loop_
_publ_author_name
'Xi, Bin-bin'
'Shi, Lu'
'Huang, Hai'
'Wang, Qin'
'Zhu, Hong-Jun'

_publ_section_title
;
 8-Thia-1,6-diazabicyclo[4.3.0]nonane-7,9-dione
;
_journal_coeditor_code LX2196
_journal_issue 10
_journal_name_full 'Acta Crystallographica Section E'
_journal_page_first o2771
_journal_paper_doi 10.1107/S1600536811038785
_journal_volume 67
_journal_year 2011
_chemical_formula_iupac 'C6 H8 N2 O2 S'
_chemical_formula_moiety 'C6 H8 N2 O2 S'
_chemical_formula_sum 'C6 H8 N2 O2 S'
_chemical_formula_weight 172.20
_chemical_name_systematic
;
8-Thia-1,6-diazabicyclo[4.3.0]nonane-7,9-dione
;
_space_group_IT_number 2
_symmetry_cell_setting triclinic
_symmetry_space_group_name_Hall '-P 1'
_symmetry_space_group_name_H-M 'P -1'
_atom_sites_solution_hydrogens difmap
_atom_sites_solution_primary direct
_atom_sites_solution_secondary difmap
_audit_creation_method SHELXL-97
_cell_angle_alpha 63.84(3)
_cell_angle_beta 79.62(3)
_cell_angle_gamma 89.42(3)
_cell_formula_units_Z 4
_cell_length_a 7.8400(16)
_cell_length_b 10.464(2)
_cell_length_c 10.514(2)
_cell_measurement_reflns_used 25
_cell_measurement_temperature 293(2)
_cell_measurement_theta_max 13
_cell_measurement_theta_min 10
_cell_volume 759.2(3)
_computing_cell_refinement 'CAD-4 EXPRESS (Enraf--Nonius, 1994)'
_computing_data_collection 'CAD-4 EXPRESS (Enraf--Nonius, 1994)'
_computing_data_reduction 'XCAD4 (Harms & Wocadlo,1995)'
_computing_molecular_graphics 'SHELXTL (Sheldrick, 2008)'
_computing_publication_material 'SHELXTL (Sheldrick, 2008)'
_computing_structure_refinement 'SHELXL97 (Sheldrick, 2008)'
_computing_structure_solution 'SHELXS97 (Sheldrick, 2008)'
_diffrn_ambient_temperature 293(2)
_diffrn_measured_fraction_theta_full 1.000
_diffrn_measured_fraction_theta_max 1.000
_diffrn_measurement_device_type 'Enraf--Nonius CAD-4'
_diffrn_measurement_method \w/2\q
_diffrn_radiation_monochromator graphite
_diffrn_radiation_source 'fine-focus sealed tube'
_diffrn_radiation_type MoK\a
_diffrn_radiation_wavelength 0.71073
_diffrn_reflns_av_R_equivalents 0.0408
_diffrn_reflns_av_sigmaI/netI 0.0442
_diffrn_reflns_limit_h_max 9
_diffrn_reflns_limit_h_min 0
_diffrn_reflns_limit_k_max 12
_diffrn_reflns_limit_k_min -12
_diffrn_reflns_limit_l_max 12
_diffrn_reflns_limit_l_min -12
_diffrn_reflns_number 3018
_diffrn_reflns_theta_full 25.36
_diffrn_reflns_theta_max 25.36
_diffrn_reflns_theta_min 2.18
_diffrn_standards_decay_% 1
_diffrn_standards_interval_count 200
_diffrn_standards_interval_time 120
_diffrn_standards_number 3
_exptl_absorpt_coefficient_mu 0.374
_exptl_absorpt_correction_T_max 0.9635
_exptl_absorpt_correction_T_min 0.8960
_exptl_absorpt_correction_type psi-scan
_exptl_absorpt_process_details '(North <i>et al.</i>, 1968)'
_exptl_crystal_colour colourless
_exptl_crystal_density_diffrn 1.507
_exptl_crystal_density_method 'not measured'
_exptl_crystal_description block
_exptl_crystal_F_000 360
_exptl_crystal_size_max 0.30
_exptl_crystal_size_mid 0.20
_exptl_crystal_size_min 0.10
_refine_diff_density_max 0.219
_refine_diff_density_min -0.316
_refine_ls_extinction_coef 0.327(16)
_refine_ls_extinction_expression Fc^*^=kFc[1+0.001xFc^2^\l^3^/sin(2\q)]^-1/4^
_refine_ls_extinction_method SHELXL
_refine_ls_goodness_of_fit_ref 1.002
_refine_ls_hydrogen_treatment constr
_refine_ls_matrix_type full
_refine_ls_number_parameters 200
_refine_ls_number_reflns 2795
_refine_ls_number_restraints 0
_refine_ls_restrained_S_all 1.002
_refine_ls_R_factor_all 0.0663
_refine_ls_R_factor_gt 0.0440
_refine_ls_shift/su_max 0.000
_refine_ls_shift/su_mean 0.000
_refine_ls_structure_factor_coef Fsqd
_refine_ls_weighting_details 'calc w=1/[\s^2^(Fo^2^)+(0.0770P)^2^+0.0000P] where P=(Fo^2^+2Fc^2^)/3'
_refine_ls_weighting_scheme calc
_refine_ls_wR_factor_gt 0.1114
_refine_ls_wR_factor_ref 0.1252
_reflns_number_gt 2092
_reflns_number_total 2795
_reflns_threshold_expression I>2\s(I)
_cod_data_source_file lx2196.cif
_cod_data_source_block I
_cod_database_code 2231994
_cod_database_fobs_code 2231994

loop_
_symmetry_equiv_pos_as_xyz
'x, y, z'
'-x, -y, -z'

loop_
_atom_site_type_symbol
_atom_site_label
_atom_site_fract_x
_atom_site_fract_y
_atom_site_fract_z
_atom_site_U_iso_or_equiv
_atom_site_adp_type
_atom_site_calc_flag
_atom_site_refinement_flags
_atom_site_occupancy
_atom_site_symmetry_multiplicity
S S1 -0.09731(11) 0.82576(8) 0.04086(8) 0.0598(3) Uani d . 1 2
O O1 -0.3185(3) 0.5944(3) 0.1791(3) 0.0737(7) Uani d . 1 2
O O2 0.2479(3) 0.8734(2) -0.0219(2) 0.0632(6) Uani d . 1 2
N N1 -0.0292(2) 0.5625(2) 0.1507(2) 0.0416(5) Uani d . 1 2
N N2 0.1318(3) 0.6432(2) 0.1083(2) 0.0411(5) Uani d . 1 2
C C1 0.2837(3) 0.5721(3) 0.0768(3) 0.0464(6) Uani d . 1 2
H H1A 0.3892 0.6300 0.0591 0.056 Uiso calc R 1 1
H H1B 0.2803 0.5604 -0.0092 0.056 Uiso calc R 1 1
C C2 0.2842(4) 0.4278(3) 0.2034(3) 0.0547(7) Uani d . 1 2
H H2A 0.3027 0.4404 0.2860 0.066 Uiso calc R 1 1
H H2B 0.3789 0.3771 0.1791 0.066 Uiso calc R 1 1
C C3 0.1134(4) 0.3408(3) 0.2418(3) 0.0529(7) Uani d . 1 2
H H3A 0.1002 0.3205 0.1623 0.063 Uiso calc R 1 1
H H3B 0.1137 0.2505 0.3261 0.063 Uiso calc R 1 1
C C4 -0.0370(4) 0.4199(3) 0.2726(3) 0.0491(7) Uani d . 1 2
H H4A -0.1456 0.3669 0.2878 0.059 Uiso calc R 1 1
H H4B -0.0326 0.4290 0.3599 0.059 Uiso calc R 1 1
C C5 -0.1691(3) 0.6421(3) 0.1356(3) 0.0497(7) Uani d . 1 2
C C6 0.1243(4) 0.7859(3) 0.0365(3) 0.0462(6) Uani d . 1 2
S S2 0.16047(9) 0.00770(8) 0.62686(8) 0.0517(3) Uani d . 1 2
O O3 0.3930(3) -0.1856(2) 0.6988(2) 0.0625(6) Uani d . 1 2
O O4 0.1494(2) 0.2796(2) 0.5788(2) 0.0585(5) Uani d . 1 2
N N3 0.4698(2) 0.0396(2) 0.6615(2) 0.0396(5) Uani d . 1 2
N N4 0.3934(3) 0.1675(2) 0.6431(2) 0.0379(5) Uani d . 1 2
C C7 0.5149(3) 0.2948(3) 0.5815(3) 0.0462(6) Uani d . 1 2
H H7A 0.4534 0.3749 0.5837 0.055 Uiso calc R 1 1
H H7B 0.5648 0.3187 0.4817 0.055 Uiso calc R 1 1
C C8 0.6568(4) 0.2672(3) 0.6669(3) 0.0567(8) Uani d . 1 2
H H8A 0.6083 0.2567 0.7629 0.068 Uiso calc R 1 1
H H8B 0.7430 0.3483 0.6203 0.068 Uiso calc R 1 1
C C9 0.7431(3) 0.1341(3) 0.6786(3) 0.0541(7) Uani d . 1 2
H H9A 0.8298 0.1158 0.7384 0.065 Uiso calc R 1 1
H H9B 0.8015 0.1481 0.5833 0.065 Uiso calc R 1 1
C C10 0.6102(3) 0.0070(3) 0.7438(3) 0.0502(7) Uani d . 1 2
H H10A 0.6655 -0.0756 0.7418 0.060 Uiso calc R 1 1
H H10B 0.5628 -0.0153 0.8437 0.060 Uiso calc R 1 1
C C11 0.3614(3) -0.0634(3) 0.6686(3) 0.0433(6) Uani d . 1 2
C C12 0.2314(3) 0.1752(3) 0.6121(3) 0.0412(6) Uani d . 1 2

loop_
_atom_site_aniso_label
_atom_site_aniso_U_11
_atom_site_aniso_U_22
_atom_site_aniso_U_33
_atom_site_aniso_U_12
_atom_site_aniso_U_13
_atom_site_aniso_U_23
S1 0.0698(5) 0.0513(5) 0.0626(5) 0.0262(4) -0.0203(4) -0.0268(4)
O1 0.0382(12) 0.0922(17) 0.0976(17) 0.0078(11) -0.0077(11) -0.0508(14)
O2 0.0749(14) 0.0403(11) 0.0593(13) -0.0102(10) 0.0012(11) -0.0138(10)
N1 0.0357(11) 0.0393(11) 0.0448(12) 0.0011(9) -0.0052(9) -0.0153(10)
N2 0.0369(11) 0.0349(11) 0.0453(12) 0.0006(9) -0.0038(9) -0.0139(9)
C1 0.0375(14) 0.0472(15) 0.0502(15) 0.0045(11) 0.0008(11) -0.0213(13)
C2 0.0508(17) 0.0486(16) 0.0617(18) 0.0155(13) -0.0147(14) -0.0209(14)
C3 0.073(2) 0.0344(14) 0.0467(15) 0.0053(13) -0.0151(14) -0.0130(12)
C4 0.0545(16) 0.0431(15) 0.0406(14) -0.0101(12) -0.0044(12) -0.0120(12)
C5 0.0418(16) 0.0638(18) 0.0531(16) 0.0122(13) -0.0109(13) -0.0343(15)
C6 0.0585(17) 0.0418(15) 0.0362(13) 0.0039(13) -0.0048(12) -0.0172(12)
S2 0.0443(4) 0.0511(4) 0.0589(5) -0.0031(3) -0.0175(3) -0.0208(3)
O3 0.0769(15) 0.0407(11) 0.0712(14) 0.0081(10) -0.0188(11) -0.0247(10)
O4 0.0494(11) 0.0536(12) 0.0682(13) 0.0176(10) -0.0212(10) -0.0200(10)
N3 0.0358(11) 0.0354(11) 0.0451(12) 0.0058(9) -0.0080(9) -0.0159(9)
N4 0.0328(10) 0.0335(11) 0.0445(12) 0.0028(8) -0.0076(9) -0.0150(9)
C7 0.0446(15) 0.0356(13) 0.0543(16) -0.0040(11) -0.0011(12) -0.0195(12)
C8 0.0418(15) 0.0667(19) 0.0708(19) -0.0067(14) -0.0050(14) -0.0409(16)
C9 0.0312(13) 0.076(2) 0.0632(18) 0.0066(13) -0.0108(13) -0.0377(16)
C10 0.0381(14) 0.0576(16) 0.0520(16) 0.0119(12) -0.0132(12) -0.0204(14)
C11 0.0467(15) 0.0393(15) 0.0413(14) 0.0016(12) -0.0056(11) -0.0167(11)
C12 0.0386(13) 0.0453(14) 0.0359(13) 0.0049(12) -0.0095(11) -0.0138(11)

loop_
_atom_type_symbol
_atom_type_description
_atom_type_scat_dispersion_real
_atom_type_scat_dispersion_imag
_atom_type_scat_source
C C 0.0033 0.0016 'International Tables Vol C Tables 4.2.6.8 and 6.1.1.4'
H H 0.0000 0.0000 'International Tables Vol C Tables 4.2.6.8 and 6.1.1.4'
N N 0.0061 0.0033 'International Tables Vol C Tables 4.2.6.8 and 6.1.1.4'
O O 0.0106 0.0060 'International Tables Vol C Tables 4.2.6.8 and 6.1.1.4'
S S 0.1246 0.1234 'International Tables Vol C Tables 4.2.6.8 and 6.1.1.4'

loop_
_geom_angle_atom_site_label_1
_geom_angle_atom_site_label_2
_geom_angle_atom_site_label_3
_geom_angle
C5 S1 C6 91.50(13)
C5 N1 N2 114.0(2)
C5 N1 C4 121.3(2)
N2 N1 C4 114.5(2)
C6 N2 N1 114.8(2)
C6 N2 C1 121.8(2)
N1 N2 C1 115.11(19)
N2 C1 C2 109.5(2)
N2 C1 H1A 109.8
C2 C1 H1A 109.8
N2 C1 H1B 109.8
C2 C1 H1B 109.8
H1A C1 H1B 108.2
C1 C2 C3 110.6(2)
C1 C2 H2A 109.5
C3 C2 H2A 109.5
C1 C2 H2B 109.5
C3 C2 H2B 109.5
H2A C2 H2B 108.1
C4 C3 C2 110.8(2)
C4 C3 H3A 109.5
C2 C3 H3A 109.5
C4 C3 H3B 109.5
C2 C3 H3B 109.5
H3A C3 H3B 108.1
N1 C4 C3 109.9(2)
N1 C4 H4A 109.7
C3 C4 H4A 109.7
N1 C4 H4B 109.7
C3 C4 H4B 109.7
H4A C4 H4B 108.2
O1 C5 N1 125.0(3)
O1 C5 S1 125.5(2)
N1 C5 S1 109.5(2)
O2 C6 N2 125.7(3)
O2 C6 S1 125.1(2)
N2 C6 S1 109.2(2)
C12 S2 C11 91.50(12)
C11 N3 N4 114.76(19)
C11 N3 C10 122.2(2)
N4 N3 C10 114.6(2)
C12 N4 N3 114.5(2)
C12 N4 C7 121.1(2)
N3 N4 C7 115.35(19)
N4 C7 C8 109.7(2)
N4 C7 H7A 109.7
C8 C7 H7A 109.7
N4 C7 H7B 109.7
C8 C7 H7B 109.7
H7A C7 H7B 108.2
C7 C8 C9 111.1(2)
C7 C8 H8A 109.4
C9 C8 H8A 109.4
C7 C8 H8B 109.4
C9 C8 H8B 109.4
H8A C8 H8B 108.0
C8 C9 C10 110.7(2)
C8 C9 H9A 109.5
C10 C9 H9A 109.5
C8 C9 H9B 109.5
C10 C9 H9B 109.5
H9A C9 H9B 108.1
N3 C10 C9 109.7(2)
N3 C10 H10A 109.7
C9 C10 H10A 109.7
N3 C10 H10B 109.7
C9 C10 H10B 109.7
H10A C10 H10B 108.2
O3 C11 N3 126.2(3)
O3 C11 S2 124.5(2)
N3 C11 S2 109.34(18)
O4 C12 N4 125.5(2)
O4 C12 S2 125.4(2)
N4 C12 S2 109.10(18)

loop_
_geom_bond_atom_site_label_1
_geom_bond_atom_site_label_2
_geom_bond_distance
S1 C5 1.771(3)
S1 C6 1.780(3)
O1 C5 1.203(3)
O2 C6 1.209(3)
N1 C5 1.360(3)
N1 N2 1.411(3)
N1 C4 1.470(3)
N2 C6 1.351(3)
N2 C1 1.463(3)
C1 C2 1.510(4)
C1 H1A 0.9700
C1 H1B 0.9700
C2 C3 1.514(4)
C2 H2A 0.9700
C2 H2B 0.9700
C3 C4 1.503(4)
C3 H3A 0.9700
C3 H3B 0.9700
C4 H4A 0.9700
C4 H4B 0.9700
S2 C12 1.776(3)
S2 C11 1.779(3)
O3 C11 1.208(3)
O4 C12 1.208(3)
N3 C11 1.347(3)
N3 N4 1.409(3)
N3 C10 1.467(3)
N4 C12 1.360(3)
N4 C7 1.464(3)
C7 C8 1.501(4)
C7 H7A 0.9700
C7 H7B 0.9700
C8 C9 1.508(4)
C8 H8A 0.9700
C8 H8B 0.9700
C9 C10 1.514(4)
C9 H9A 0.9700
C9 H9B 0.9700
C10 H10A 0.9700
C10 H10B 0.9700

loop_
_geom_torsion_atom_site_label_1
_geom_torsion_atom_site_label_2
_geom_torsion_atom_site_label_3
_geom_torsion_atom_site_label_4
_geom_torsion
C5 N1 N2 C6 -11.3(3)
C4 N1 N2 C6 -157.2(2)
C5 N1 N2 C1 -160.4(2)
C4 N1 N2 C1 53.6(3)
C6 N2 C1 C2 160.1(2)
N1 N2 C1 C2 -53.2(3)
N2 C1 C2 C3 54.1(3)
C1 C2 C3 C4 -56.3(3)
C5 N1 C4 C3 164.3(2)
N2 N1 C4 C3 -52.4(3)
C2 C3 C4 N1 53.8(3)
N2 N1 C5 O1 -171.7(3)
C4 N1 C5 O1 -28.3(4)
N2 N1 C5 S1 8.8(3)
C4 N1 C5 S1 152.26(19)
C6 S1 C5 O1 176.8(3)
C6 S1 C5 N1 -3.76(19)
N1 N2 C6 O2 -172.2(2)
C1 N2 C6 O2 -25.3(4)
N1 N2 C6 S1 7.8(3)
C1 N2 C6 S1 154.63(19)
C5 S1 C6 O2 177.7(3)
C5 S1 C6 N2 -2.26(19)
C11 N3 N4 C12 -10.1(3)
C10 N3 N4 C12 -159.0(2)
C11 N3 N4 C7 -157.8(2)
C10 N3 N4 C7 53.3(3)
C12 N4 C7 C8 162.2(2)
N3 N4 C7 C8 -52.4(3)
N4 C7 C8 C9 53.6(3)
C7 C8 C9 C10 -56.1(3)
C11 N3 C10 C9 161.2(2)
N4 N3 C10 C9 -52.4(3)
C8 C9 C10 N3 53.8(3)
N4 N3 C11 O3 -171.8(2)
C10 N3 C11 O3 -25.6(4)
N4 N3 C11 S2 7.9(3)
C10 N3 C11 S2 154.20(19)
C12 S2 C11 O3 176.4(2)
C12 S2 C11 N3 -3.33(19)
N3 N4 C12 O4 -172.5(2)
C7 N4 C12 O4 -26.9(4)
N3 N4 C12 S2 6.9(3)
C7 N4 C12 S2 152.55(18)
C11 S2 C12 O4 177.4(2)
C11 S2 C12 N4 -2.03(19)

loop_
_cod_related_entry_id
_cod_related_entry_database
_cod_related_entry_code
1 ChemSpider 8527603
